data_4514093
loop_
_publ_author_name
'Zhao, Yang'
'Xu, Xiaoyue'
'Qiu, Ling'
'Kang, Xiaojing'
'Wen, Lili'
'Zhang, Bingguang'

_publ_section_title
;
 Metal-Organic Frameworks Constructed from a New Thiophene-Functionalized
 Dicarboxylate: Luminescence Sensing and Pesticide Removal.
;
_journal_issue 17
_journal_name_full 'ACS applied materials &amp; interfaces'
_journal_page_first 15164
_journal_paper_doi 10.1021/acsami.6b11797
_journal_volume 9
_journal_year 2017
_chemical_formula_moiety 'C30.75 H22 Cd N3 O7 S2'
_chemical_formula_sum 'C30.75 H22 Cd N3 O7 S2'
_chemical_formula_weight 722.03
_space_group_crystal_system tetragonal
_space_group_IT_number 94
_space_group_name_Hall 'P 4n 2n'
_space_group_name_H-M_alt 'P 42 21 2'
_symmetry_space_group_name_Hall 'P 4n 2n'
_symmetry_space_group_name_H-M 'P 42 21 2'
_atom_sites_solution_hydrogens geom
_audit_creation_date 2016-08-26
_audit_creation_method
;
Olex2 1.2-beta
(compiled 2016.08.25 svn.r3337 for OlexSys, GUI svn.r5219)
;
_cell_angle_alpha 90
_cell_angle_beta 90
_cell_angle_gamma 90
_cell_formula_units_Z 8
_cell_length_a 28.6987(12)
_cell_length_b 28.6987(12)
_cell_length_c 23.800(2)
_cell_measurement_reflns_used 5575
_cell_measurement_temperature 173.15
_cell_measurement_theta_max 17.55
_cell_measurement_theta_min 2.22
_cell_volume 19602(2)
_computing_molecular_graphics 'Olex2 (Dolomanov et al., 2009)'
_computing_publication_material 'Olex2 (Dolomanov et al., 2009)'
_computing_structure_refinement 'ShelXL (Sheldrick, 2015)'
_diffrn_ambient_temperature 173.15
_diffrn_measured_fraction_theta_full 0.998
_diffrn_measured_fraction_theta_max 0.998
_diffrn_measurement_device_type 'CCD area detector'
_diffrn_measurement_method 'phi and omega scans'
_diffrn_radiation_monochromator graphite
_diffrn_radiation_type MoK\a
_diffrn_radiation_wavelength 0.71073
_diffrn_reflns_av_R_equivalents 0.1382
_diffrn_reflns_av_unetI/netI 0.1716
_diffrn_reflns_Laue_measured_fraction_full 0.998
_diffrn_reflns_Laue_measured_fraction_max 0.998
_diffrn_reflns_limit_h_max 29
_diffrn_reflns_limit_h_min -28
_diffrn_reflns_limit_k_max 34
_diffrn_reflns_limit_k_min -34
_diffrn_reflns_limit_l_max 16
_diffrn_reflns_limit_l_min -28
_diffrn_reflns_number 60050
_diffrn_reflns_point_group_measured_fraction_full 0.998
_diffrn_reflns_point_group_measured_fraction_max 0.998
_diffrn_reflns_theta_full 25.076
_diffrn_reflns_theta_max 25.076
_diffrn_reflns_theta_min 1.319
_exptl_absorpt_coefficient_mu 0.282
_exptl_absorpt_correction_type none
_exptl_crystal_colour colourless
_exptl_crystal_colour_primary colourless
_exptl_crystal_density_diffrn 0.489
_exptl_crystal_description block
_exptl_crystal_F_000 2908
_exptl_crystal_size_max 0.29
_exptl_crystal_size_mid 0.23
_exptl_crystal_size_min 0.23
_refine_diff_density_max 0.439
_refine_diff_density_min -0.373
_refine_diff_density_rms 0.037
_refine_ls_abs_structure_details
;
 Refined as an inversion twin.
;
_refine_ls_abs_structure_Flack 0.50(4)
_refine_ls_extinction_method none
_refine_ls_goodness_of_fit_ref 0.874
_refine_ls_hydrogen_treatment constr
_refine_ls_matrix_type full
_refine_ls_number_parameters 488
_refine_ls_number_reflns 17400
_refine_ls_number_restraints 564
_refine_ls_restrained_S_all 0.869
_refine_ls_R_factor_all 0.1592
_refine_ls_R_factor_gt 0.0507
_refine_ls_shift/su_max 0.001
_refine_ls_shift/su_mean 0.000
_refine_ls_structure_factor_coef Fsqd
_refine_ls_weighting_details 'w=1/[\s^2^(Fo^2^)+(0.0509P)^2^] where P=(Fo^2^+2Fc^2^)/3'
_refine_ls_weighting_scheme calc
_refine_ls_wR_factor_gt 0.1005
_refine_ls_wR_factor_ref 0.1343
_reflns_Friedel_coverage 0.819
_reflns_Friedel_fraction_full 0.998
_reflns_Friedel_fraction_max 0.998
_reflns_number_gt 7221
_reflns_number_total 17400
_reflns_threshold_expression 'I > 2\s(I)'
_cod_data_source_file am6b11797_si_001.cif
_cod_data_source_block 2
_cod_depositor_comments 'Adding full bibliography for 4514092--4514093.cif.'
_cod_database_code 4514093
_shelx_space_group_comment
;
The symmetry employed for this shelxl refinement is uniquely defined
by the following loop, which should always be used as a source of
symmetry information in preference to the above space-group names.
They are only intended as comments.
;
_shelx_estimated_absorpt_t_max 0.938
_shelx_estimated_absorpt_t_min 0.923
_olex2_refinement_description
;
1. Twinned data refinement
 Scales: 0.50(4) 0.50(4)
2. Fixed Uiso
 At 1.2 times of:
  All C(H) groups, All C(H,H) groups
3. Uiso/Uaniso restraints and constraints
Uanis(C2') \\sim Ueq: with sigma of 0.01 and sigma for terminal atoms of 0.01
4. Rigid body (RIGU) restrains
 All non-hydrogen atoms
 with sigma for 1-2 distances of 0.004 and sigma for 1-3 distances of 0.004
5. Same fragment restrains
{C1', S1', C2', C3', C4'} sigma for 1-2: 0.02, 1-3: 0.04
{C6', S2', C7', C8', C9'} sigma for 1-2: 0.02, 1-3: 0.04
{C6, S2, C7, C8, C9} sigma for 1-2: 0.02, 1-3: 0.04
as
{C1, S1, C2, C3, C4}
6. Others
 Sof(H5B)=Sof(C1')=Sof(S1')=Sof(C2')=Sof(C3')=Sof(H3')=Sof(C4')=Sof(H5'A)=
 Sof(C6')=Sof(S2')=Sof(C7')=Sof(C8')=Sof(H8')=Sof(C9')=1-FVAR(1)
 Sof(C1)=Sof(S1)=Sof(C2)=Sof(C3)=Sof(H3)=Sof(C4)=Sof(H5A)=Sof(C6)=Sof(S2)=
 Sof(C7)=Sof(C8)=Sof(H8)=Sof(C9)=Sof(H5')=FVAR(1)
7.a Secondary CH2 refined with riding coordinates:
 C14A(H14A,H14B), C14B(H14C,H14D), C14C(H14E,H14F)
7.b Aromatic/amide H refined with riding coordinates:
 C3(H3), C5(H5A), C5(H5B), C8(H8), C3'(H3'), C5'(H5'), C5'(H5'A), C8'(H8'),
 C15A(H15A), C16A(H16A), C18A(H18A), C19A(H19A), C15B(H15B), C16B(H16B),
 C18B(H18B), C19B(H19B), C15C(H15C), C16C(H16C), C18C(H18C), C19C(H19C)
;
_shelx_shelxl_version_number 2014/7
_olex2_submission_special_instructions 'No special instructions were received'

loop_
_space_group_symop_operation_xyz
'x, y, z'
'-x, -y, z'
'-y+1/2, x+1/2, z+1/2'
'y+1/2, -x+1/2, z+1/2'
'-x+1/2, y+1/2, -z+1/2'
'x+1/2, -y+1/2, -z+1/2'
'y, x, -z'
'-y, -x, -z'

loop_
_atom_site_label
_atom_site_type_symbol
_atom_site_fract_x
_atom_site_fract_y
_atom_site_fract_z
_atom_site_U_iso_or_equiv
_atom_site_adp_type
_atom_site_occupancy
_atom_site_site_symmetry_order
_atom_site_calc_flag
_atom_site_refinement_flags_posn
_atom_site_refinement_flags_adp
_atom_site_refinement_flags_occupancy
_atom_site_disorder_assembly
_atom_site_disorder_group
C1 C 0.2697(7) 0.2361(12) 0.2125(13) 0.085(8) Uani 0.687(5) 1 d D U . A 1
S1 S 0.30968(16) 0.2154(2) 0.1651(3) 0.0928(17) Uani 0.687(5) 1 d D U . A 1
C2 C 0.3540(6) 0.2447(9) 0.2050(9) 0.072(6) Uani 0.687(5) 1 d D U . A 1
C3 C 0.3376(8) 0.2697(8) 0.2437(10) 0.095(7) Uani 0.687(5) 1 d D U . A 1
H3 H 0.3565 0.2917 0.2631 0.114 Uiso 0.687(5) 1 calc R . . A 1
C4 C 0.2900(6) 0.2640(12) 0.2573(16) 0.073(7) Uani 0.687(5) 1 d D U . A 1
C5 C 0.2606(3) 0.2837(3) 0.2980(4) 0.089(3) Uani 1 1 d . U . . .
H5A H 0.2723 0.3059 0.3241 0.106 Uiso 0.687(5) 1 calc R . . A 1
H5B H 0.2749 0.2956 0.3310 0.106 Uiso 0.313(5) 1 calc R . . A 2
C6 C 0.2161(7) 0.2708(11) 0.2996(12) 0.093(9) Uani 0.687(5) 1 d D U . A 1
S2 S 0.17467(18) 0.2922(3) 0.3462(3) 0.099(2) Uani 0.687(5) 1 d D U . A 1
C7 C 0.1310(6) 0.2578(11) 0.3131(14) 0.074(8) Uani 0.687(5) 1 d D U . A 1
C8 C 0.1479(7) 0.2370(9) 0.2713(10) 0.095(7) Uani 0.687(5) 1 d D U . A 1
H8 H 0.1276 0.2205 0.2468 0.114 Uiso 0.687(5) 1 calc R . . A 1
C9 C 0.1959(8) 0.2373(13) 0.2598(13) 0.085(10) Uani 0.687(5) 1 d D U . A 1
C11 C 0.4011(3) 0.2432(3) 0.1782(4) 0.078(3) Uani 1 1 d . U . . .
O1 O 0.40690(13) 0.21602(18) 0.1361(3) 0.0768(15) Uani 1 1 d . U . . .
O2 O 0.43477(18) 0.26270(19) 0.2006(3) 0.0916(19) Uani 1 1 d . U . . .
C12 C 0.0824(3) 0.2653(3) 0.3320(4) 0.073(3) Uani 1 1 d . U . . .
O3 O 0.07576(16) 0.2900(2) 0.3753(3) 0.091(2) Uani 1 1 d . U . . .
O4 O 0.05095(17) 0.24499(18) 0.3059(3) 0.0832(18) Uani 1 1 d . U . . .
C1' C 0.2861(10) 0.273(3) 0.254(4) 0.075(12) Uani 0.313(5) 1 d D U . A 2
S1' S 0.3455(5) 0.2834(6) 0.2591(7) 0.105(4) Uani 0.313(5) 1 d D U . A 2
C2' C 0.3513(14) 0.252(2) 0.194(2) 0.080(9) Uani 0.313(5) 1 d D U . A 2
C3' C 0.3176(14) 0.2237(16) 0.1867(19) 0.087(12) Uani 0.313(5) 1 d D U . A 2
H3' H 0.3193 0.1985 0.1609 0.104 Uiso 0.313(5) 1 calc R . . A 2
C4' C 0.2775(14) 0.232(3) 0.219(3) 0.077(10) Uani 0.313(5) 1 d D U . A 2
C5' C 0.2238(3) 0.2231(3) 0.2145(4) 0.090(3) Uani 1 1 d . U . . .
H5' H 0.2110 0.2046 0.1853 0.108 Uiso 0.687(5) 1 calc R . . A 1
H5'A H 0.2119 0.2020 0.1873 0.108 Uiso 0.313(5) 1 calc R . . A 2
C6' C 0.1951(15) 0.246(3) 0.250(2) 0.059(9) Uani 0.313(5) 1 d D U . A 2
S2' S 0.1390(5) 0.2254(6) 0.2554(7) 0.098(4) Uani 0.313(5) 1 d D U . A 2
C7' C 0.1307(12) 0.269(2) 0.310(3) 0.055(8) Uani 0.313(5) 1 d D U . A 2
C8' C 0.1690(14) 0.2803(19) 0.3323(17) 0.071(11) Uani 0.313(5) 1 d D U . A 2
H8' H 0.1713 0.2906 0.3701 0.085 Uiso 0.313(5) 1 calc R . . A 2
C9' C 0.2082(13) 0.276(2) 0.296(2) 0.057(7) Uani 0.313(5) 1 d D U . A 2
C13A C 0.5000 0.5000 0.0000 0.076(5) Uani 1 4 d S TU P . .
C14A C 0.4998(3) 0.4591(2) 0.0383(3) 0.080(2) Uani 1 1 d . U . . .
H14A H 0.5286 0.4588 0.0611 0.096 Uiso 1 1 calc R . . . .
H14B H 0.4729 0.4612 0.0642 0.096 Uiso 1 1 calc R . . . .
C15A C 0.4960(3) 0.3296(3) 0.1149(3) 0.073(2) Uani 1 1 d . U . . .
H15A H 0.4971 0.3280 0.1547 0.088 Uiso 1 1 calc R . . . .
C16A C 0.4981(3) 0.3707(3) 0.0897(4) 0.076(3) Uani 1 1 d . U . . .
H16A H 0.5018 0.3978 0.1123 0.092 Uiso 1 1 calc R . . . .
C17A C 0.4953(3) 0.3759(3) 0.0354(4) 0.076(2) Uani 1 1 d . U . . .
C18A C 0.4931(4) 0.3351(3) 0.0036(4) 0.115(4) Uani 1 1 d . U . . .
H18A H 0.4929 0.3364 -0.0362 0.137 Uiso 1 1 calc R . . . .
C19A C 0.4914(3) 0.2950(3) 0.0300(4) 0.099(3) Uani 1 1 d . U . . .
H19A H 0.4895 0.2679 0.0070 0.119 Uiso 1 1 calc R . . . .
C13B C 0.5000 0.0000 -0.1113(5) 0.072(3) Uani 1 2 d S TU P . .
C14B C 0.5134(3) 0.0396(3) -0.0765(4) 0.090(3) Uani 1 1 d . U . . .
H14C H 0.5386 0.0300 -0.0506 0.108 Uiso 1 1 calc R . . . .
H14D H 0.5256 0.0648 -0.1008 0.108 Uiso 1 1 calc R . . . .
C15B C 0.5223(3) 0.1538(3) 0.0363(4) 0.076(3) Uani 1 1 d . U . . .
H15B H 0.5512 0.1688 0.0435 0.091 Uiso 1 1 calc R . . . .
C16B C 0.5220(3) 0.1164(3) -0.0029(4) 0.093(3) Uani 1 1 d . U . . .
H16B H 0.5493 0.1073 -0.0226 0.112 Uiso 1 1 calc R . . . .
C17B C 0.4802(3) 0.0944(3) -0.0108(4) 0.073(3) Uani 1 1 d . U . . .
C18B C 0.4406(3) 0.1093(3) 0.0140(4) 0.096(3) Uani 1 1 d . U . . .
H18B H 0.4111 0.0956 0.0070 0.115 Uiso 1 1 calc R . . . .
C19B C 0.4469(3) 0.1451(3) 0.0492(4) 0.099(3) Uani 1 1 d . U . . .
H19B H 0.4193 0.1556 0.0674 0.119 Uiso 1 1 calc R . . . .
C14C C 0.4576(3) 0.0141(3) -0.1477(4) 0.087(3) Uani 1 1 d . U . . .
H14E H 0.4295 0.0171 -0.1239 0.105 Uiso 1 1 calc R . . . .
H14F H 0.4635 0.0445 -0.1661 0.105 Uiso 1 1 calc R . . . .
C15C C 0.3471(3) 0.0193(3) -0.2575(4) 0.087(3) Uani 1 1 d . U . . .
H15C H 0.3263 0.0449 -0.2546 0.104 Uiso 1 1 calc R . . . .
C16C C 0.3824(3) 0.0175(3) -0.2204(4) 0.090(3) Uani 1 1 d . U . . .
H16C H 0.3845 0.0401 -0.1914 0.107 Uiso 1 1 calc R . . . .
C17C C 0.4141(3) -0.0156(3) -0.2242(4) 0.081(3) Uani 1 1 d . U . . .
C18C C 0.4105(4) -0.0478(3) -0.2620(4) 0.104(3) Uani 1 1 d . U . . .
H18C H 0.4330 -0.0720 -0.2644 0.124 Uiso 1 1 calc R . . . .
C19C C 0.3742(3) -0.0465(3) -0.2979(4) 0.097(3) Uani 1 1 d . U . . .
H19C H 0.3720 -0.0705 -0.3253 0.117 Uiso 1 1 calc R . . . .
Cd1 Cd 0.49010(2) 0.22107(2) 0.13742(3) 0.0689(2) Uani 1 1 d . U . . .
N1A N 0.4922(2) 0.2881(2) 0.0837(3) 0.0759(19) Uani 1 1 d . U . . .
N1B N 0.4857(2) 0.1689(2) 0.0633(3) 0.075(2) Uani 1 1 d . U . . .
N1C N 0.3388(2) -0.0114(2) -0.2978(3) 0.074(2) Uani 1 1 d . U . . .
O5A O 0.4967(2) 0.41682(19) 0.0058(2) 0.0935(18) Uani 1 1 d . U . . .
O5B O 0.47475(18) 0.0569(2) -0.0444(3) 0.0910(19) Uani 1 1 d . U . . .
O5C O 0.4508(2) -0.0209(2) -0.1887(3) 0.0940(19) Uani 1 1 d . U . . .

loop_
_atom_site_aniso_label
_atom_site_aniso_U_11
_atom_site_aniso_U_22
_atom_site_aniso_U_33
_atom_site_aniso_U_23
_atom_site_aniso_U_13
_atom_site_aniso_U_12
C1 0.069(7) 0.085(14) 0.102(11) 0.007(11) 0.004(7) 0.011(8)
S1 0.055(2) 0.105(4) 0.118(5) -0.011(3) 0.009(2) 0.000(2)
C2 0.049(6) 0.066(11) 0.102(11) 0.018(9) 0.007(6) 0.011(6)
C3 0.064(8) 0.099(15) 0.121(12) -0.006(10) 0.014(7) 0.013(8)
C4 0.057(7) 0.065(14) 0.098(10) 0.011(10) 0.004(6) 0.010(6)
C5 0.057(4) 0.096(6) 0.112(7) -0.006(5) 0.004(4) 0.007(4)
C6 0.059(7) 0.089(16) 0.131(13) -0.006(13) 0.006(7) 0.010(8)
S2 0.051(2) 0.095(4) 0.153(6) -0.012(4) 0.019(3) 0.003(2)
C7 0.047(6) 0.074(16) 0.102(12) 0.015(12) 0.010(6) 0.013(6)
C8 0.067(9) 0.097(14) 0.122(13) -0.005(10) 0.021(8) 0.004(8)
C9 0.068(7) 0.076(19) 0.112(15) 0.009(15) 0.016(8) 0.005(8)
C11 0.055(4) 0.092(7) 0.087(7) 0.009(5) 0.013(4) 0.014(4)
O1 0.037(2) 0.097(4) 0.097(4) 0.000(4) 0.011(3) 0.010(3)
O2 0.048(3) 0.102(5) 0.125(5) -0.013(4) 0.002(3) 0.005(3)
C12 0.032(4) 0.099(7) 0.088(6) 0.014(5) 0.009(4) 0.018(4)
O3 0.048(3) 0.107(5) 0.119(6) -0.002(4) 0.029(3) 0.013(3)
O4 0.044(3) 0.092(4) 0.114(5) 0.012(4) 0.000(3) 0.003(3)
C1' 0.058(9) 0.07(2) 0.101(15) 0.013(16) 0.003(9) 0.007(10)
S1' 0.058(5) 0.102(9) 0.155(10) -0.020(7) 0.005(5) -0.008(5)
C2' 0.059(8) 0.078(14) 0.103(13) 0.006(10) 0.006(7) 0.005(7)
C3' 0.062(10) 0.079(17) 0.12(2) 0.004(17) 0.006(11) 0.003(10)
C4' 0.066(8) 0.064(17) 0.100(19) 0.018(15) 0.004(9) 0.009(9)
C5' 0.076(5) 0.089(6) 0.106(7) -0.002(5) 0.011(4) 0.001(5)
C6' 0.058(8) 0.053(17) 0.067(13) 0.032(13) -0.001(7) 0.011(8)
S2' 0.057(5) 0.117(9) 0.119(9) -0.012(7) -0.001(5) 0.000(5)
C7' 0.041(7) 0.062(19) 0.063(12) 0.035(12) -0.004(7) 0.020(7)
C8' 0.045(8) 0.10(3) 0.069(13) 0.014(14) 0.002(8) 0.012(9)
C9' 0.050(8) 0.049(15) 0.071(13) 0.028(11) -0.002(7) 0.015(7)
C13A 0.075(7) 0.075(7) 0.078(12) 0.000 0.000 0.001(9)
C14A 0.069(6) 0.078(6) 0.093(7) -0.001(5) -0.011(5) 0.003(5)
C15A 0.076(6) 0.082(5) 0.062(5) 0.010(4) -0.014(5) -0.002(5)
C16A 0.094(7) 0.051(5) 0.083(6) 0.004(4) -0.005(6) -0.011(4)
C17A 0.082(6) 0.067(5) 0.079(6) 0.000(4) 0.001(6) -0.001(5)
C18A 0.171(10) 0.083(6) 0.090(7) -0.002(5) -0.004(7) -0.003(6)
C19A 0.143(9) 0.076(6) 0.079(6) -0.017(5) 0.000(6) -0.005(6)
C13B 0.069(8) 0.068(8) 0.080(7) 0.000 0.000 0.002(7)
C14B 0.079(6) 0.081(7) 0.110(7) -0.006(5) 0.010(5) -0.015(5)
C15B 0.043(5) 0.088(6) 0.097(7) -0.014(5) 0.008(4) -0.008(4)
C16B 0.049(5) 0.109(7) 0.122(8) -0.031(6) 0.013(5) 0.007(5)
C17B 0.047(5) 0.081(6) 0.091(7) -0.010(5) -0.003(5) -0.009(4)
C18B 0.070(6) 0.101(7) 0.116(8) -0.031(6) 0.000(5) -0.013(5)
C19B 0.063(5) 0.107(7) 0.127(8) -0.014(6) -0.006(5) 0.014(5)
C14C 0.078(6) 0.091(6) 0.092(7) -0.001(5) 0.007(5) -0.004(5)
C15C 0.089(7) 0.079(6) 0.092(7) -0.022(5) -0.007(5) 0.018(5)
C16C 0.101(7) 0.087(7) 0.081(7) -0.017(5) -0.012(5) 0.008(5)
C17C 0.086(6) 0.075(6) 0.082(7) -0.011(5) -0.016(5) 0.011(5)
C18C 0.116(8) 0.092(7) 0.103(8) -0.020(6) -0.023(6) 0.018(6)
C19C 0.116(7) 0.078(6) 0.098(8) -0.030(6) -0.008(6) 0.014(5)
Cd1 0.0405(3) 0.0645(4) 0.1018(4) 0.0028(4) 0.0016(4) -0.0007(3)
N1A 0.051(4) 0.082(5) 0.094(5) -0.007(4) 0.007(4) 0.000(4)
N1B 0.053(4) 0.080(5) 0.091(5) 0.001(4) -0.005(4) 0.003(4)
N1C 0.086(5) 0.057(4) 0.078(5) -0.010(4) 0.011(4) 0.000(4)
O5A 0.105(5) 0.071(4) 0.104(5) 0.009(3) 0.001(4) -0.002(4)
O5B 0.063(4) 0.095(4) 0.115(5) -0.013(4) 0.003(4) -0.006(3)
O5C 0.097(4) 0.089(5) 0.096(5) -0.013(4) -0.020(4) 0.018(4)

loop_
_atom_type_symbol
_atom_type_description
_atom_type_scat_dispersion_real
_atom_type_scat_dispersion_imag
_atom_type_scat_source
C C 0.0033 0.0016 'International Tables Vol C Tables 4.2.6.8 and 6.1.1.4'
H H 0.0000 0.0000 'International Tables Vol C Tables 4.2.6.8 and 6.1.1.4'
Cd Cd -0.8075 1.2024 'International Tables Vol C Tables 4.2.6.8 and 6.1.1.4'
N N 0.0061 0.0033 'International Tables Vol C Tables 4.2.6.8 and 6.1.1.4'
O O 0.0106 0.0060 'International Tables Vol C Tables 4.2.6.8 and 6.1.1.4'
S S 0.1246 0.1234 'International Tables Vol C Tables 4.2.6.8 and 6.1.1.4'

loop_
_geom_angle_atom_site_label_1
_geom_angle_atom_site_label_2
_geom_angle_atom_site_label_3
_geom_angle
_geom_angle_site_symmetry_1
_geom_angle_site_symmetry_3
C4 C1 S1 113.9(14) . .
C5' C1 S1 124.8(15) . .
C5' C1 C4 120.7(19) . .
C1 S1 C2 88.0(9) . .
C3 C2 S1 112.8(13) . .
C3 C2 C11 131.8(18) . .
C11 C2 S1 113.7(13) . .
C2 C3 H3 121.2 . .
C2 C3 C4 117.6(18) . .
C4 C3 H3 121.2 . .
C3 C4 C1 106.4(19) . .
C5 C4 C1 119.1(16) . .
C5 C4 C3 133.9(17) . .
C4 C5 H5A 120.5 . .
C6 C5 C4 119.0(12) . .
C6 C5 H5A 120.5 . .
C1' C5 H5B 120.1 . .
C1' C5 C9' 120(2) . .
C9' C5 H5B 120.1 . .
C5 C6 S2 125.2(16) . .
C5 C6 C9 122.9(18) . .
C9 C6 S2 111.9(15) . .
C6 S2 C7 90.2(9) . .
C8 C7 S2 110.0(13) . .
C8 C7 C12 132(2) . .
C12 C7 S2 116.6(13) . .
C7 C8 H8 119.0 . .
C7 C8 C9 122.0(19) . .
C9 C8 H8 119.0 . .
C8 C9 C6 105.4(18) . .
C5' C9 C6 117.4(17) . .
C5' C9 C8 135(2) . .
O1 C11 C2 117.9(11) . .
O1 C11 C2' 114.7(16) . .
O2 C11 C2 120.6(12) . .
O2 C11 O1 120.8(8) . .
O2 C11 C2' 124.3(17) . .
C11 O1 Cd1 94.7(5) . .
C11 O2 Cd1 91.2(6) . .
O3 C12 C7 118.2(12) . .
O3 C12 C7' 113.1(16) . .
O4 C12 C7 117.7(12) . .
O4 C12 O3 124.1(8) . .
O4 C12 C7' 122.2(17) . .
C12 O3 Cd1 88.8(5) . 6_455
C12 O4 Cd1 93.3(5) . 6_455
C5 C1' S1' 117(4) . .
C5 C1' C4' 123(5) . .
C4' C1' S1' 110(2) . .
C1' S1' C2' 86.9(17) . .
C11 C2' S1' 113(3) . .
C3' C2' C11 126(4) . .
C3' C2' S1' 111(2) . .
C2' C3' H3' 122.0 . .
C2' C3' C4' 116(3) . .
C4' C3' H3' 122.0 . .
C1' C4' C5' 110(3) . .
C3' C4' C1' 108(3) . .
C3' C4' C5' 137(4) . .
C1 C5' C9 119.7(13) . .
C1 C5' H5' 120.1 . .
C9 C5' H5' 120.1 . .
C4' C5' H5'A 120.7 . .
C6' C5' C4' 119(2) . .
C6' C5' H5'A 120.7 . .
C5' C6' S2' 118(3) . .
C5' C6' C9' 127(4) . .
C9' C6' S2' 112(2) . .
C6' S2' C7' 87.0(16) . .
C12 C7' S2' 109(2) . .
C8' C7' C12 133(4) . .
C8' C7' S2' 111(2) . .
C7' C8' H8' 122.8 . .
C7' C8' C9' 114(3) . .
C9' C8' H8' 122.8 . .
C6' C9' C5 111(3) . .
C8' C9' C5 139(3) . .
C8' C9' C6' 108(3) . .
C14A C13A C14A 111.7(6) . 7
C14A C13A C14A 111.7(6) 2_665 8_665
C14A C13A C14A 104.3(6) 7 8_665
C14A C13A C14A 104.3(6) . 2_665
C14A C13A C14A 112.5(6) . 8_665
C14A C13A C14A 112.5(6) 7 2_665
C13A C14A H14A 109.7 . .
C13A C14A H14B 109.7 . .
H14A C14A H14B 108.2 . .
O5A C14A C13A 109.6(6) . .
O5A C14A H14A 109.7 . .
O5A C14A H14B 109.7 . .
C16A C15A H15A 119.4 . .
C16A C15A N1A 121.2(8) . .
N1A C15A H15A 119.4 . .
C15A C16A H16A 118.4 . .
C17A C16A C15A 123.2(9) . .
C17A C16A H16A 118.4 . .
C16A C17A C18A 116.4(9) . .
C16A C17A O5A 127.4(9) . .
O5A C17A C18A 116.2(9) . .
C17A C18A H18A 120.7 . .
C19A C18A C17A 118.6(9) . .
C19A C18A H18A 120.7 . .
C18A C19A H19A 116.4 . .
N1A C19A C18A 127.3(9) . .
N1A C19A H19A 116.4 . .
C14B C13B C14B 110.8(11) . 2_655
C14B C13B C14C 108.7(5) . .
C14B C13B C14C 108.4(5) . 2_655
C14B C13B C14C 108.4(5) 2_655 .
C14B C13B C14C 108.7(5) 2_655 2_655
C14C C13B C14C 111.9(10) 2_655 .
C13B C14B H14C 109.3 . .
C13B C14B H14D 109.3 . .
H14C C14B H14D 107.9 . .
O5B C14B C13B 111.7(7) . .
O5B C14B H14C 109.3 . .
O5B C14B H14D 109.3 . .
C16B C15B H15B 117.7 . .
N1B C15B H15B 117.7 . .
N1B C15B C16B 124.6(8) . .
C15B C16B H16B 121.8 . .
C17B C16B C15B 116.4(8) . .
C17B C16B H16B 121.8 . .
C18B C17B C16B 122.2(9) . .
C18B C17B O5B 114.4(8) . .
O5B C17B C16B 123.4(9) . .
C17B C18B H18B 123.1 . .
C19B C18B C17B 113.8(9) . .
C19B C18B H18B 123.1 . .
C18B C19B H19B 114.6 . .
C18B C19B N1B 130.9(9) . .
N1B C19B H19B 114.6 . .
C13B C14C H14E 110.1 . .
C13B C14C H14F 110.1 . .
H14E C14C H14F 108.4 . .
O5C C14C C13B 108.0(7) . .
O5C C14C H14E 110.1 . .
O5C C14C H14F 110.1 . .
C16C C15C H15C 117.1 . .
N1C C15C H15C 117.1 . .
N1C C15C C16C 125.8(9) . .
C15C C16C H16C 119.8 . .
C17C C16C C15C 120.3(10) . .
C17C C16C H16C 119.8 . .
C16C C17C O5C 125.0(10) . .
C18C C17C C16C 120.4(10) . .
C18C C17C O5C 114.5(10) . .
C17C C18C H18C 120.6 . .
C17C C18C C19C 118.8(10) . .
C19C C18C H18C 120.6 . .
C18C C19C H19C 117.7 . .
C18C C19C N1C 124.6(9) . .
N1C C19C H19C 117.7 . .
O1 Cd1 O2 53.23(19) . .
O1 Cd1 O3 166.70(19) . 6
O1 Cd1 O4 139.0(2) . 6
O2 Cd1 O3 139.6(2) . 6
O4 Cd1 O2 86.00(19) 6 .
O4 Cd1 O3 53.57(19) 6 6
N1A Cd1 O1 93.9(2) . .
N1A Cd1 O2 87.2(2) . .
N1A Cd1 O3 90.8(2) . 6
N1A Cd1 O4 87.4(2) . 6
N1A Cd1 N1B 96.8(2) . .
N1B Cd1 O1 84.0(2) . .
N1B Cd1 O2 137.3(2) . .
N1B Cd1 O3 83.1(2) . 6
N1B Cd1 O4 136.5(2) . 6
N1C Cd1 O1 86.9(2) 4 .
N1C Cd1 O2 86.7(2) 4 .
N1C Cd1 O3 90.2(2) 4 6
N1C Cd1 O4 86.6(2) 4 6
N1C Cd1 N1A 171.7(2) 4 .
N1C Cd1 N1B 91.5(2) 4 .
C15A N1A Cd1 114.4(6) . .
C19A N1A C15A 113.2(8) . .
C19A N1A Cd1 132.4(7) . .
C15B N1B C19B 112.1(8) . .
C15B N1B Cd1 123.0(6) . .
C19B N1B Cd1 124.1(6) . .
C15C N1C C19C 110.0(7) . .
C15C N1C Cd1 127.3(6) . 3_544
C19C N1C Cd1 122.7(6) . 3_544
C17A O5A C14A 116.5(7) . .
C17B O5B C14B 120.2(6) . .
C17C O5C C14C 117.1(7) . .

loop_
_geom_bond_atom_site_label_1
_geom_bond_atom_site_label_2
_geom_bond_distance
_geom_bond_site_symmetry_2
C1 S1 1.716(19) .
C1 C4 1.455(16) .
C1 C5' 1.37(2) .
S1 C2 1.80(2) .
C2 C3 1.26(2) .
C2 C11 1.495(17) .
C3 H3 0.9500 .
C3 C4 1.41(2) .
C4 C5 1.40(2) .
C5 H5A 0.9500 .
C5 H5B 0.9500 .
C5 C6 1.33(2) .
C5 C1' 1.31(5) .
C5 C9' 1.52(4) .
C6 S2 1.739(19) .
C6 C9 1.468(14) .
S2 C7 1.78(2) .
C7 C8 1.26(2) .
C7 C12 1.481(17) .
C8 H8 0.9500 .
C8 C9 1.40(2) .
C9 C5' 1.40(2) .
C11 O1 1.282(10) .
C11 O2 1.237(10) .
C11 C2' 1.50(4) .
O1 Cd1 2.392(4) .
O2 Cd1 2.492(5) .
C12 O3 1.264(10) .
C12 O4 1.242(9) .
C12 C7' 1.48(3) .
O3 Cd1 2.497(5) 6_455
O4 Cd1 2.412(5) 6_455
C1' S1' 1.74(3) .
C1' C4' 1.46(2) .
S1' C2' 1.81(3) .
C2' C3' 1.27(3) .
C3' H3' 0.9500 .
C3' C4' 1.41(3) .
C4' C5' 1.57(4) .
C5' H5' 0.9500 .
C5' H5'A 0.9500 .
C5' C6' 1.34(4) .
C6' S2' 1.72(3) .
C6' C9' 1.47(2) .
S2' C7' 1.81(3) .
C7' C8' 1.27(3) .
C8' H8' 0.9500 .
C8' C9' 1.42(3) .
C13A C14A 1.487(7) 7
C13A C14A 1.487(7) 2_665
C13A C14A 1.487(7) .
C13A C14A 1.487(7) 8_665
C14A H14A 0.9900 .
C14A H14B 0.9900 .
C14A O5A 1.441(8) .
C15A H15A 0.9500 .
C15A C16A 1.327(9) .
C15A N1A 1.408(9) .
C16A H16A 0.9500 .
C16A C17A 1.302(10) .
C17A C18A 1.396(11) .
C17A O5A 1.369(9) .
C18A H18A 0.9500 .
C18A C19A 1.313(10) .
C19A H19A 0.9500 .
C19A N1A 1.293(9) .
C13B C14B 1.457(9) 2_655
C13B C14B 1.457(9) .
C13B C14C 1.548(9) 2_655
C13B C14C 1.548(9) .
C14B H14C 0.9900 .
C14B H14D 0.9900 .
C14B O5B 1.435(9) .
C15B H15B 0.9500 .
C15B C16B 1.422(10) .
C15B N1B 1.306(9) .
C16B H16B 0.9500 .
C16B C17B 1.368(10) .
C17B C18B 1.348(11) .
C17B O5B 1.350(9) .
C18B H18B 0.9500 .
C18B C19B 1.339(11) .
C19B H19B 0.9500 .
C19B N1B 1.348(9) .
C14C H14E 0.9900 .
C14C H14F 0.9900 .
C14C O5C 1.413(8) .
C15C H15C 0.9500 .
C15C C16C 1.346(10) .
C15C N1C 1.323(9) .
C16C H16C 0.9500 .
C16C C17C 1.317(11) .
C17C C18C 1.295(11) .
C17C O5C 1.359(9) .
C18C H18C 0.9500 .
C18C C19C 1.348(11) .
C19C H19C 0.9500 .
C19C N1C 1.432(10) .
Cd1 O3 2.497(5) 6
Cd1 O4 2.411(5) 6
Cd1 N1A 2.310(7) .
Cd1 N1B 2.318(7) .
Cd1 N1C 2.309(7) 4
N1C Cd1 2.309(7) 3_544

loop_
_geom_torsion_atom_site_label_1
_geom_torsion_atom_site_label_2
_geom_torsion_atom_site_label_3
_geom_torsion_atom_site_label_4
_geom_torsion
_geom_torsion_site_symmetry_1
_geom_torsion_site_symmetry_4
C1 S1 C2 C3 -7(3) . .
C1 S1 C2 C11 -174(2) . .
C1 C4 C5 C6 10(5) . .
S1 C1 C4 C3 6(4) . .
S1 C1 C4 C5 179(3) . .
S1 C1 C5' C9 171(3) . .
S1 C2 C3 C4 12(4) . .
S1 C2 C11 O1 -11(2) . .
S1 C2 C11 O2 178.7(10) . .
C2 C3 C4 C1 -12(4) . .
C2 C3 C4 C5 177(4) . .
C2 C11 O1 Cd1 -166.5(13) . .
C2 C11 O2 Cd1 166.4(13) . .
C3 C2 C11 O1 -175(3) . .
C3 C2 C11 O2 15(4) . .
C3 C4 C5 C6 180(4) . .
C4 C1 S1 C2 0(3) . .
C4 C1 C5' C9 1(5) . .
C4 C5 C6 S2 -179(3) . .
C4 C5 C6 C9 -1(5) . .
C5 C6 S2 C7 177(3) . .
C5 C6 C9 C8 -174(3) . .
C5 C6 C9 C5' -8(6) . .
C5 C1' S1' C2' 170(7) . .
C5 C1' C4' C3' -163(7) . .
C5 C1' C4' C5' 36(10) . .
C6 S2 C7 C8 -4(3) . .
C6 S2 C7 C12 -173(3) . .
C6 C9 C5' C1 8(5) . .
S2 C6 C9 C8 4(4) . .
S2 C6 C9 C5' 170(3) . .
S2 C7 C8 C9 8(5) . .
S2 C7 C12 O3 -10(3) . .
S2 C7 C12 O4 173.4(16) . .
C7 C8 C9 C6 -8(5) . .
C7 C8 C9 C5' -170(4) . .
C7 C12 O3 Cd1 178.7(19) . 6_455
C7 C12 O4 Cd1 -178.5(19) . 6_455
C8 C7 C12 O3 -177(4) . .
C8 C7 C12 O4 7(5) . .
C8 C9 C5' C1 168(4) . .
C9 C6 S2 C7 0(3) . .
C11 C2 C3 C4 176(3) . .
C11 C2' C3' C4' 161(6) . .
O1 C11 O2 Cd1 -3.7(9) . .
O1 C11 C2' S1' 172(2) . .
O1 C11 C2' C3' 29(7) . .
O2 C11 O1 Cd1 3.9(10) . .
O2 C11 C2' S1' -13(6) . .
O2 C11 C2' C3' -156(5) . .
C12 C7 C8 C9 175(4) . .
C12 C7' C8' C9' 177(7) . .
O3 C12 O4 Cd1 5.3(9) . 6_455
O3 C12 C7' S2' 171(3) . .
O3 C12 C7' C8' 23(9) . .
O4 C12 O3 Cd1 -5.1(9) . 6_455
O4 C12 C7' S2' -18(6) . .
O4 C12 C7' C8' -166(7) . .
C1' C5 C9' C6' 17(8) . .
C1' C5 C9' C8' 176(8) . .
C1' S1' C2' C11 -173(5) . .
C1' S1' C2' C3' -25(6) . .
C1' C4' C5' C6' -13(9) . .
S1' C1' C4' C3' -19(9) . .
S1' C1' C4' C5' 180(6) . .
S1' C2' C3' C4' 18(8) . .
C2' C11 O1 Cd1 179(3) . .
C2' C11 O2 Cd1 -179(3) . .
C2' C3' C4' C1' 0(10) . .
C2' C3' C4' C5' 153(8) . .
C3' C4' C5' C6' -166(9) . .
C4' C1' S1' C2' 24(7) . .
C4' C5' C6' S2' -165(5) . .
C4' C5' C6' C9' -5(11) . .
C5' C1 S1 C2 -171(3) . .
C5' C1 C4 C3 178(3) . .
C5' C1 C4 C5 -10(5) . .
C5' C6' S2' C7' 175(7) . .
C5' C6' C9' C5 5(11) . .
C5' C6' C9' C8' -161(7) . .
C6' S2' C7' C12 -180(6) . .
C6' S2' C7' C8' -24(6) . .
S2' C6' C9' C5 165(5) . .
S2' C6' C9' C8' -1(8) . .
S2' C7' C8' C9' 29(8) . .
C7' C12 O3 Cd1 166(3) . 6_455
C7' C12 O4 Cd1 -165(4) . 6_455
C7' C8' C9' C5 -179(7) . .
C7' C8' C9' C6' -19(9) . .
C9' C5 C1' S1' 179(4) . .
C9' C5 C1' C4' -40(10) . .
C9' C6' S2' C7' 13(6) . .
C13A C14A O5A C17A -178.8(6) . .
C14A C13A C14A O5A -62.1(5) 8_665 .
C14A C13A C14A O5A 54.8(5) 7 .
C14A C13A C14A O5A 176.6(7) 2_665 .
C15A C16A C17A C18A -4.4(15) . .
C15A C16A C17A O5A 179.5(8) . .
C16A C15A N1A C19A 0.5(12) . .
C16A C15A N1A Cd1 179.2(6) . .
C16A C17A C18A C19A 3.7(15) . .
C16A C17A O5A C14A -2.8(14) . .
C17A C18A C19A N1A -1.1(18) . .
C18A C17A O5A C14A -179.0(8) . .
C18A C19A N1A C15A -1.1(16) . .
C18A C19A N1A Cd1 -179.5(8) . .
C13B C14B O5B C17B -178.3(7) . .
C13B C14C O5C C17C 178.3(7) . .
C14B C13B C14B O5B -65.1(6) 2_655 .
C14B C13B C14C O5C 168.7(7) . .
C14B C13B C14C O5C -70.9(9) 2_655 .
C15B C16B C17B C18B 4.8(15) . .
C15B C16B C17B O5B -176.6(8) . .
C16B C15B N1B C19B -0.6(13) . .
C16B C15B N1B Cd1 169.3(7) . .
C16B C17B C18B C19B -4.2(15) . .
C16B C17B O5B C14B -3.2(14) . .
C17B C18B C19B N1B 1.0(17) . .
C18B C17B O5B C14B 175.5(8) . .
C18B C19B N1B C15B 1.3(15) . .
C18B C19B N1B Cd1 -168.5(9) . .
C14C C13B C14B O5B 175.7(6) 2_655 .
C14C C13B C14B O5B 53.9(10) . .
C14C C13B C14C O5C 49.0(4) 2_655 .
C15C C16C C17C C18C -3.1(16) . .
C15C C16C C17C O5C -179.2(9) . .
C16C C15C N1C C19C -2.3(13) . .
C16C C15C N1C Cd1 -179.9(7) . 3_544
C16C C17C C18C C19C 1.1(17) . .
C16C C17C O5C C14C -5.8(13) . .
C17C C18C C19C N1C 0.3(17) . .
C18C C17C O5C C14C 177.8(8) . .
C18C C19C N1C C15C 0.2(14) . .
C18C C19C N1C Cd1 177.9(8) . 3_544
N1A C15A C16A C17A 2.4(14) . .
N1B C15B C16B C17B -2.3(15) . .
N1C C15C C16C C17C 3.9(16) . .
O5A C17A C18A C19A -179.7(9) . .
O5B C17B C18B C19B 177.1(8) . .
O5C C17C C18C C19C 177.7(9) . .

loop_
_twin_individual_id
_twin_individual_mass_fraction_refined
1 0.50(4)
2 0.50(4)
